data_7245959
loop_
_publ_author_name
'Tang, Ping'
'Xie, Xue-Xian'
'Huang, Zi-Yuan'
'Kuang, Zhi-Yang'
'Cai, Song-Liang'
'Zhang, Wei-Guang'
'Zheng, Sheng-Run'

_publ_section_title
;
 Two Cu(i) coordination polymers based on a new benzimidazolyl-tetrazolyl
 heterotopic ligand for visible-light-driven photocatalytic dye
 degradation
;
_journal_issue 3
_journal_name_full CrystEngComm
_journal_page_first 417
_journal_page_last 424
_journal_paper_doi 10.1039/D2CE01497A
_journal_volume 25
_journal_year 2023
_chemical_formula_sum 'C21 H15 Cu N8 O'
_chemical_formula_weight 458.95
_space_group_crystal_system monoclinic
_space_group_IT_number 14
_space_group_name_Hall '-P 2ybc'
_space_group_name_H-M_alt 'P 1 21/c 1'
_atom_sites_solution_hydrogens geom
_audit_creation_method SHELXL-2016/6
_audit_update_record
;
2022-10-30 deposited with the CCDC.	2022-12-05 downloaded from the CCDC.
;
_cell_angle_alpha 90
_cell_angle_beta 100.337(2)
_cell_angle_gamma 90
_cell_formula_units_Z 4
_cell_length_a 15.5585(2)
_cell_length_b 16.1849(3)
_cell_length_c 7.67250(10)
_cell_measurement_reflns_used 7072
_cell_measurement_temperature 293(2)
_cell_measurement_theta_max 71.2890
_cell_measurement_theta_min 2.7540
_cell_volume 1900.68(5)
_computing_cell_refinement 'CrysAlisPro 1.171.39.33c (Rigaku OD, 2017)'
_computing_data_collection 'CrysAlisPro 1.171.39.33c (Rigaku OD, 2017)'
_computing_data_reduction 'CrysAlisPro 1.171.39.33c (Rigaku OD, 2017)'
_computing_structure_refinement 'SHELXL-2016/6 (Sheldrick, 2016)'
_computing_structure_solution 'SHELXL-2016/6 (Sheldrick, 2016)'
_diffrn_ambient_temperature 293(2)
_diffrn_measured_fraction_theta_full 0.995
_diffrn_measured_fraction_theta_max 0.977
_diffrn_measurement_device_type 'XtaLAB AFC12 (RINC): Kappa single'
_diffrn_radiation_type CuK\a
_diffrn_radiation_wavelength 1.54184
_diffrn_reflns_av_R_equivalents 0.0225
_diffrn_reflns_av_unetI/netI 0.0254
_diffrn_reflns_Laue_measured_fraction_full 0.995
_diffrn_reflns_Laue_measured_fraction_max 0.977
_diffrn_reflns_limit_h_max 18
_diffrn_reflns_limit_h_min -19
_diffrn_reflns_limit_k_max 19
_diffrn_reflns_limit_k_min -16
_diffrn_reflns_limit_l_max 7
_diffrn_reflns_limit_l_min -9
_diffrn_reflns_number 10388
_diffrn_reflns_point_group_measured_fraction_full 0.995
_diffrn_reflns_point_group_measured_fraction_max 0.977
_diffrn_reflns_theta_full 67.684
_diffrn_reflns_theta_max 71.588
_diffrn_reflns_theta_min 2.887
_exptl_absorpt_coefficient_mu 1.906
_exptl_absorpt_correction_type multi-scan
_exptl_crystal_colour 'clear light colourless'
_exptl_crystal_density_diffrn 1.604
_exptl_crystal_description block
_exptl_crystal_F_000 936
_exptl_crystal_size_max 0.140
_exptl_crystal_size_mid 0.100
_exptl_crystal_size_min 0.080
_exptl_transmission_factor_max 0.859
_exptl_transmission_factor_min 0.796
_refine_diff_density_max 0.413
_refine_diff_density_min -0.497
_refine_diff_density_rms 0.057
_refine_ls_extinction_method none
_refine_ls_goodness_of_fit_ref 1.035
_refine_ls_hydrogen_treatment constr
_refine_ls_matrix_type full
_refine_ls_number_parameters 280
_refine_ls_number_reflns 3626
_refine_ls_number_restraints 0
_refine_ls_restrained_S_all 1.035
_refine_ls_R_factor_all 0.0373
_refine_ls_R_factor_gt 0.0333
_refine_ls_shift/su_max 0.001
_refine_ls_shift/su_mean 0.000
_refine_ls_structure_factor_coef Fsqd
_refine_ls_weighting_details 'w=1/[\s^2^(Fo^2^)+(0.0490P)^2^+1.8202P] where P=(Fo^2^+2Fc^2^)/3'
_refine_ls_weighting_scheme calc
_refine_ls_wR_factor_gt 0.0954
_refine_ls_wR_factor_ref 0.0971
_reflns_Friedel_coverage 0.000
_reflns_number_gt 3367
_reflns_number_total 3626
_reflns_threshold_expression 'I > 2\s(I)'
_cod_data_source_file d2ce01497a2.cif
_cod_data_source_block CP1
_cod_depositor_comments 'Adding full bibliography for 7245959--7245960.cif.'
_cod_original_sg_symbol_H-M 'P 21/c'
_cod_database_code 7245959
_shelx_shelxl_version_number 2016/6
_shelx_space_group_comment
;
The symmetry employed for this shelxl refinement is uniquely defined
by the following loop, which should always be used as a source of
symmetry information in preference to the above space-group names.
They are only intended as comments.
;

loop_
_space_group_symop_operation_xyz
'x, y, z'
'-x, y+1/2, -z+1/2'
'-x, -y, -z'
'x, -y-1/2, z-1/2'

loop_
_atom_site_label
_atom_site_type_symbol
_atom_site_fract_x
_atom_site_fract_y
_atom_site_fract_z
_atom_site_U_iso_or_equiv
_atom_site_adp_type
_atom_site_occupancy
_atom_site_site_symmetry_order
_atom_site_calc_flag
_atom_site_refinement_flags_posn
_atom_site_refinement_flags_adp
_atom_site_refinement_flags_occupancy
_atom_site_disorder_assembly
_atom_site_disorder_group
Cu1 Cu 0.42418(2) 0.42305(2) 0.90890(4) 0.02676(12) Uani 1 1 d . . . . .
N8 N 0.33247(11) 0.16285(10) 0.3750(2) 0.0234(4) Uani 1 1 d . . . . .
N1 N 0.44718(11) 0.52039(10) 0.7714(2) 0.0222(3) Uani 1 1 d . . . . .
N2 N 0.50152(11) 0.58077(10) 0.8466(2) 0.0239(4) Uani 1 1 d . . . . .
N7 N 0.27783(11) 0.29093(10) 0.3594(2) 0.0217(3) Uani 1 1 d . . . . .
N5 N 0.17924(11) 0.55444(11) 0.0922(2) 0.0248(4) Uani 1 1 d . . . . .
N3 N 0.50306(12) 0.64090(10) 0.7319(2) 0.0255(4) Uani 1 1 d . . . . .
N4 N 0.45021(11) 0.62138(10) 0.5793(2) 0.0239(4) Uani 1 1 d . . . . .
N6 N 0.05422(13) 0.59129(13) -0.0845(3) 0.0371(5) Uani 1 1 d . . . . .
O1W O 0.51980(13) 0.32460(12) 0.7601(3) 0.0503(5) Uani 1 1 d . . . . .
C20 C 0.24263(13) 0.15883(12) 0.3104(3) 0.0219(4) Uani 1 1 d . . . . .
C1 C 0.41675(13) 0.54758(12) 0.6074(3) 0.0211(4) Uani 1 1 d . . . . .
C15 C 0.20705(13) 0.23846(12) 0.3016(3) 0.0226(4) Uani 1 1 d . . . . .
C6 C 0.28112(13) 0.37908(12) 0.3581(3) 0.0215(4) Uani 1 1 d . . . . .
C21 C 0.34957(13) 0.24168(12) 0.4013(3) 0.0228(4) Uani 1 1 d . . . . .
H21A H 0.405263 0.261987 0.444219 0.027 Uiso 1 1 calc R U . . .
C2 C 0.35221(13) 0.50441(12) 0.4749(3) 0.0218(4) Uani 1 1 d . . . . .
C7 C 0.34390(13) 0.41885(12) 0.4811(3) 0.0217(4) Uani 1 1 d . . . . .
H7A H 0.380248 0.388458 0.567315 0.026 Uiso 1 1 calc R U . . .
C8 C 0.20328(14) 0.60523(12) -0.0371(3) 0.0243(4) Uani 1 1 d . . . . .
C3 C 0.29761(14) 0.55023(12) 0.3464(3) 0.0246(4) Uani 1 1 d . . . . .
H3A H 0.302725 0.607407 0.341951 0.029 Uiso 1 1 calc R U . . .
C5 C 0.22648(14) 0.42345(12) 0.2284(3) 0.0240(4) Uani 1 1 d . . . . .
H5A H 0.184784 0.396704 0.145514 0.029 Uiso 1 1 calc R U . . .
C4 C 0.23556(13) 0.50885(12) 0.2254(3) 0.0241(4) Uani 1 1 d . . . . .
C19 C 0.19010(15) 0.09026(13) 0.2588(3) 0.0273(4) Uani 1 1 d . . . . .
H19A H 0.213685 0.037415 0.259969 0.033 Uiso 1 1 calc R U . . .
C16 C 0.11766(14) 0.25257(14) 0.2511(3) 0.0285(4) Uani 1 1 d . . . . .
H16A H 0.093980 0.305413 0.248444 0.034 Uiso 1 1 calc R U . . .
C13 C 0.12415(14) 0.62712(13) -0.1455(3) 0.0283(4) Uani 1 1 d . . . . .
C14 C 0.09030(14) 0.54878(15) 0.0547(3) 0.0331(5) Uani 1 1 d . . . . .
H14A H 0.058197 0.517497 0.121991 0.040 Uiso 1 1 calc R U . . .
C9 C 0.28400(15) 0.63205(14) -0.0679(3) 0.0315(5) Uani 1 1 d . . . . .
H9A H 0.335911 0.617243 0.005700 0.038 Uiso 1 1 calc R U . . .
C18 C 0.10172(15) 0.10381(15) 0.2060(3) 0.0337(5) Uani 1 1 d . . . . .
H18A H 0.065008 0.059242 0.170505 0.040 Uiso 1 1 calc R U . . .
C17 C 0.06613(15) 0.18350(15) 0.2049(3) 0.0341(5) Uani 1 1 d . . . . .
H17A H 0.006019 0.190124 0.172138 0.041 Uiso 1 1 calc R U . . .
C12 C 0.12474(17) 0.67752(15) -0.2928(3) 0.0370(5) Uani 1 1 d . . . . .
H12A H 0.072999 0.692966 -0.366139 0.044 Uiso 1 1 calc R U . . .
C10 C 0.28267(17) 0.68195(15) -0.2142(4) 0.0407(6) Uani 1 1 d . . . . .
H10A H 0.335172 0.701792 -0.239436 0.049 Uiso 1 1 calc R U . . .
C11 C 0.20434(19) 0.70359(16) -0.3258(3) 0.0424(6) Uani 1 1 d . . . . .
H11A H 0.206307 0.736372 -0.424535 0.051 Uiso 1 1 calc R U . . .

loop_
_atom_site_aniso_label
_atom_site_aniso_U_11
_atom_site_aniso_U_22
_atom_site_aniso_U_33
_atom_site_aniso_U_23
_atom_site_aniso_U_13
_atom_site_aniso_U_12
Cu1 0.03232(19) 0.02046(18) 0.02459(19) 0.00299(11) -0.00274(13) -0.00730(11)
N8 0.0271(8) 0.0187(8) 0.0227(8) 0.0012(6) 0.0002(7) 0.0011(7)
N1 0.0269(8) 0.0178(8) 0.0197(8) 0.0000(6) -0.0016(6) -0.0021(6)
N2 0.0276(9) 0.0186(8) 0.0241(9) 0.0016(6) 0.0009(7) -0.0045(6)
N7 0.0252(8) 0.0163(8) 0.0219(8) -0.0004(6) -0.0003(6) 0.0013(6)
N5 0.0269(9) 0.0213(8) 0.0237(9) 0.0045(7) -0.0021(7) 0.0006(7)
N3 0.0318(9) 0.0197(8) 0.0236(9) 0.0021(7) 0.0014(7) -0.0033(7)
N4 0.0302(9) 0.0199(8) 0.0205(8) 0.0008(6) 0.0015(7) -0.0011(7)
N6 0.0298(10) 0.0381(11) 0.0390(11) 0.0125(9) -0.0052(8) -0.0020(8)
O1W 0.0584(12) 0.0411(11) 0.0526(12) 0.0022(9) 0.0128(9) 0.0031(9)
C20 0.0259(10) 0.0206(9) 0.0186(9) 0.0017(7) 0.0020(7) 0.0009(8)
C1 0.0252(9) 0.0175(9) 0.0199(9) 0.0001(7) 0.0021(8) 0.0020(7)
C15 0.0288(10) 0.0206(10) 0.0175(9) -0.0002(7) 0.0017(8) -0.0017(8)
C6 0.0279(10) 0.0158(9) 0.0206(9) -0.0004(7) 0.0038(8) 0.0017(7)
C21 0.0254(9) 0.0188(9) 0.0225(10) -0.0011(7) 0.0000(8) 0.0010(7)
C2 0.0260(9) 0.0203(9) 0.0182(9) -0.0017(7) 0.0019(8) 0.0015(8)
C7 0.0255(10) 0.0190(10) 0.0197(10) 0.0011(7) 0.0016(8) 0.0042(7)
C8 0.0321(10) 0.0167(9) 0.0237(10) 0.0011(8) 0.0037(8) 0.0026(8)
C3 0.0308(10) 0.0176(9) 0.0239(10) 0.0012(8) 0.0013(8) 0.0009(8)
C5 0.0279(10) 0.0228(10) 0.0198(10) -0.0008(7) 0.0002(8) -0.0006(8)
C4 0.0275(10) 0.0220(10) 0.0211(10) 0.0031(8) 0.0001(8) 0.0029(8)
C19 0.0363(11) 0.0207(10) 0.0242(10) -0.0003(8) 0.0034(9) -0.0037(8)
C16 0.0273(10) 0.0284(11) 0.0287(11) 0.0006(9) 0.0019(8) 0.0033(8)
C13 0.0337(11) 0.0223(10) 0.0267(11) 0.0025(8) -0.0004(9) 0.0019(8)
C14 0.0277(11) 0.0355(12) 0.0338(12) 0.0097(10) -0.0008(9) -0.0046(9)
C9 0.0313(11) 0.0257(11) 0.0383(12) 0.0004(9) 0.0085(9) 0.0036(9)
C18 0.0349(12) 0.0313(11) 0.0331(12) -0.0015(9) 0.0014(9) -0.0105(9)
C17 0.0263(11) 0.0384(13) 0.0350(12) -0.0009(10) -0.0012(9) -0.0035(9)
C12 0.0476(14) 0.0319(12) 0.0295(12) 0.0096(10) 0.0014(10) 0.0071(10)
C10 0.0452(14) 0.0326(13) 0.0495(15) 0.0070(11) 0.0228(12) 0.0039(10)
C11 0.0626(16) 0.0314(13) 0.0367(13) 0.0131(10) 0.0183(12) 0.0084(11)

loop_
_atom_type_symbol
_atom_type_description
_atom_type_scat_dispersion_real
_atom_type_scat_dispersion_imag
_atom_type_scat_source
C C 0.0181 0.0091 'International Tables Vol C Tables 4.2.6.8 and 6.1.1.4'
H H 0.0000 0.0000 'International Tables Vol C Tables 4.2.6.8 and 6.1.1.4'
N N 0.0311 0.0180 'International Tables Vol C Tables 4.2.6.8 and 6.1.1.4'
Cu Cu -1.9646 0.5888 'International Tables Vol C Tables 4.2.6.8 and 6.1.1.4'
O O 0.0492 0.0322 'International Tables Vol C Tables 4.2.6.8 and 6.1.1.4'

loop_
_geom_angle_atom_site_label_1
_geom_angle_atom_site_label_2
_geom_angle_atom_site_label_3
_geom_angle
_geom_angle_site_symmetry_1
_geom_angle_site_symmetry_3
_geom_angle_publ_flag
N1 Cu1 N8 133.67(7) . 4_566 ?
N1 Cu1 N2 113.22(7) . 3_667 ?
N8 Cu1 N2 112.34(7) 4_566 3_667 ?
C21 N8 C20 105.20(16) . . ?
C21 N8 Cu1 122.85(14) . 4_565 ?
C20 N8 Cu1 131.78(13) . 4_565 ?
C1 N1 N2 104.62(16) . . ?
C1 N1 Cu1 134.56(14) . . ?
N2 N1 Cu1 120.72(13) . . ?
N3 N2 N1 109.54(16) . . ?
N3 N2 Cu1 124.60(13) . 3_667 ?
N1 N2 Cu1 125.73(13) . 3_667 ?
C21 N7 C15 106.55(16) . . ?
C21 N7 C6 123.88(17) . . ?
C15 N7 C6 129.18(16) . . ?
C14 N5 C8 106.36(17) . . ?
C14 N5 C4 125.83(18) . . ?
C8 N5 C4 127.42(17) . . ?
N2 N3 N4 109.13(16) . . ?
C1 N4 N3 105.35(16) . . ?
C14 N6 C13 104.33(19) . . ?
C15 C20 C19 120.88(19) . . ?
C15 C20 N8 109.62(17) . . ?
C19 C20 N8 129.50(18) . . ?
N4 C1 N1 111.36(17) . . ?
N4 C1 C2 123.39(17) . . ?
N1 C1 C2 125.22(18) . . ?
C20 C15 C16 122.04(19) . . ?
C20 C15 N7 105.18(17) . . ?
C16 C15 N7 132.72(19) . . ?
C5 C6 C7 120.88(18) . . ?
C5 C6 N7 120.30(17) . . ?
C7 C6 N7 118.68(17) . . ?
N8 C21 N7 113.45(18) . . ?
N8 C21 H21A 123.3 . . ?
N7 C21 H21A 123.3 . . ?
C7 C2 C3 120.31(18) . . ?
C7 C2 C1 120.32(18) . . ?
C3 C2 C1 119.34(18) . . ?
C2 C7 C6 119.74(18) . . ?
C2 C7 H7A 120.1 . . ?
C6 C7 H7A 120.1 . . ?
N5 C8 C9 132.36(19) . . ?
N5 C8 C13 104.63(18) . . ?
C9 C8 C13 123.0(2) . . ?
C4 C3 C2 118.66(18) . . ?
C4 C3 H3A 120.7 . . ?
C2 C3 H3A 120.7 . . ?
C6 C5 C4 118.40(18) . . ?
C6 C5 H5A 120.8 . . ?
C4 C5 H5A 120.8 . . ?
C3 C4 C5 122.01(18) . . ?
C3 C4 N5 119.63(18) . . ?
C5 C4 N5 118.36(18) . . ?
C18 C19 C20 117.4(2) . . ?
C18 C19 H19A 121.3 . . ?
C20 C19 H19A 121.3 . . ?
C17 C16 C15 116.2(2) . . ?
C17 C16 H16A 121.9 . . ?
C15 C16 H16A 121.9 . . ?
N6 C13 C12 129.6(2) . . ?
N6 C13 C8 110.66(19) . . ?
C12 C13 C8 119.7(2) . . ?
N6 C14 N5 114.0(2) . . ?
N6 C14 H14A 123.0 . . ?
N5 C14 H14A 123.0 . . ?
C10 C9 C8 116.1(2) . . ?
C10 C9 H9A 122.0 . . ?
C8 C9 H9A 122.0 . . ?
C19 C18 C17 121.3(2) . . ?
C19 C18 H18A 119.4 . . ?
C17 C18 H18A 119.4 . . ?
C16 C17 C18 122.1(2) . . ?
C16 C17 H17A 119.0 . . ?
C18 C17 H17A 119.0 . . ?
C11 C12 C13 117.8(2) . . ?
C11 C12 H12A 121.1 . . ?
C13 C12 H12A 121.1 . . ?
C9 C10 C11 121.8(2) . . ?
C9 C10 H10A 119.1 . . ?
C11 C10 H10A 119.1 . . ?
C12 C11 C10 121.6(2) . . ?
C12 C11 H11A 119.2 . . ?
C10 C11 H11A 119.2 . . ?

loop_
_geom_bond_atom_site_label_1
_geom_bond_atom_site_label_2
_geom_bond_distance
_geom_bond_site_symmetry_2
_geom_bond_publ_flag
Cu1 N1 1.9644(17) . ?
Cu1 N8 1.9757(17) 4_566 ?
Cu1 N2 2.0204(18) 3_667 ?
N8 C21 1.311(3) . ?
N8 C20 1.398(3) . ?
N1 C1 1.337(3) . ?
N1 N2 1.352(2) . ?
N2 N3 1.315(2) . ?
N7 C21 1.362(3) . ?
N7 C15 1.398(3) . ?
N7 C6 1.428(2) . ?
N5 C14 1.365(3) . ?
N5 C8 1.390(3) . ?
N5 C4 1.427(3) . ?
N3 N4 1.342(2) . ?
N4 C1 1.336(3) . ?
N6 C14 1.309(3) . ?
N6 C13 1.386(3) . ?
C20 C15 1.399(3) . ?
C20 C19 1.393(3) . ?
C1 C2 1.471(3) . ?
C15 C16 1.394(3) . ?
C6 C5 1.387(3) . ?
C6 C7 1.389(3) . ?
C21 H21A 0.9300 . ?
C2 C7 1.392(3) . ?
C2 C3 1.394(3) . ?
C7 H7A 0.9300 . ?
C8 C9 1.389(3) . ?
C8 C13 1.402(3) . ?
C3 C4 1.386(3) . ?
C3 H3A 0.9300 . ?
C5 C4 1.390(3) . ?
C5 H5A 0.9300 . ?
C19 C18 1.380(3) . ?
C19 H19A 0.9300 . ?
C16 C17 1.384(3) . ?
C16 H16A 0.9300 . ?
C13 C12 1.395(3) . ?
C14 H14A 0.9300 . ?
C9 C10 1.380(3) . ?
C9 H9A 0.9300 . ?
C18 C17 1.403(3) . ?
C18 H18A 0.9300 . ?
C17 H17A 0.9300 . ?
C12 C11 1.374(4) . ?
C12 H12A 0.9300 . ?
C10 C11 1.402(4) . ?
C10 H10A 0.9300 . ?
C11 H11A 0.9300 . ?

loop_
_geom_torsion_atom_site_label_1
_geom_torsion_atom_site_label_2
_geom_torsion_atom_site_label_3
_geom_torsion_atom_site_label_4
_geom_torsion
_geom_torsion_site_symmetry_1
_geom_torsion_site_symmetry_2
_geom_torsion_site_symmetry_3
_geom_torsion_site_symmetry_4
_geom_torsion_publ_flag
C1 N1 N2 N3 0.0(2) . . . . ?
Cu1 N1 N2 N3 -176.85(13) . . . . ?
C1 N1 N2 Cu1 -176.12(14) . . . 3_667 ?
Cu1 N1 N2 Cu1 7.1(2) . . . 3_667 ?
N1 N2 N3 N4 -0.2(2) . . . . ?
Cu1 N2 N3 N4 175.97(13) 3_667 . . . ?
N2 N3 N4 C1 0.3(2) . . . . ?
C21 N8 C20 C15 -0.8(2) . . . . ?
Cu1 N8 C20 C15 -176.08(14) 4_565 . . . ?
C21 N8 C20 C19 179.2(2) . . . . ?
Cu1 N8 C20 C19 4.0(3) 4_565 . . . ?
N3 N4 C1 N1 -0.3(2) . . . . ?
N3 N4 C1 C2 177.57(18) . . . . ?
N2 N1 C1 N4 0.2(2) . . . . ?
Cu1 N1 C1 N4 176.39(15) . . . . ?
N2 N1 C1 C2 -177.63(18) . . . . ?
Cu1 N1 C1 C2 -1.4(3) . . . . ?
C19 C20 C15 C16 3.6(3) . . . . ?
N8 C20 C15 C16 -176.36(18) . . . . ?
C19 C20 C15 N7 -178.94(18) . . . . ?
N8 C20 C15 N7 1.1(2) . . . . ?
C21 N7 C15 C20 -1.0(2) . . . . ?
C6 N7 C15 C20 171.95(19) . . . . ?
C21 N7 C15 C16 176.1(2) . . . . ?
C6 N7 C15 C16 -11.0(4) . . . . ?
C21 N7 C6 C5 141.5(2) . . . . ?
C15 N7 C6 C5 -30.3(3) . . . . ?
C21 N7 C6 C7 -34.1(3) . . . . ?
C15 N7 C6 C7 154.1(2) . . . . ?
C20 N8 C21 N7 0.2(2) . . . . ?
Cu1 N8 C21 N7 175.98(13) 4_565 . . . ?
C15 N7 C21 N8 0.5(2) . . . . ?
C6 N7 C21 N8 -172.87(18) . . . . ?
N4 C1 C2 C7 155.9(2) . . . . ?
N1 C1 C2 C7 -26.5(3) . . . . ?
N4 C1 C2 C3 -26.0(3) . . . . ?
N1 C1 C2 C3 151.6(2) . . . . ?
C3 C2 C7 C6 0.3(3) . . . . ?
C1 C2 C7 C6 178.29(18) . . . . ?
C5 C6 C7 C2 0.1(3) . . . . ?
N7 C6 C7 C2 175.75(18) . . . . ?
C14 N5 C8 C9 -179.1(2) . . . . ?
C4 N5 C8 C9 -6.0(4) . . . . ?
C14 N5 C8 C13 0.2(2) . . . . ?
C4 N5 C8 C13 173.35(19) . . . . ?
C7 C2 C3 C4 -0.3(3) . . . . ?
C1 C2 C3 C4 -178.29(19) . . . . ?
C7 C6 C5 C4 -0.5(3) . . . . ?
N7 C6 C5 C4 -176.08(19) . . . . ?
C2 C3 C4 C5 -0.2(3) . . . . ?
C2 C3 C4 N5 -179.70(19) . . . . ?
C6 C5 C4 C3 0.5(3) . . . . ?
C6 C5 C4 N5 -179.91(19) . . . . ?
C14 N5 C4 C3 -128.9(2) . . . . ?
C8 N5 C4 C3 59.3(3) . . . . ?
C14 N5 C4 C5 51.6(3) . . . . ?
C8 N5 C4 C5 -120.3(2) . . . . ?
C15 C20 C19 C18 -2.5(3) . . . . ?
N8 C20 C19 C18 177.5(2) . . . . ?
C20 C15 C16 C17 -1.8(3) . . . . ?
N7 C15 C16 C17 -178.4(2) . . . . ?
C14 N6 C13 C12 178.4(2) . . . . ?
C14 N6 C13 C8 -0.6(3) . . . . ?
N5 C8 C13 N6 0.2(2) . . . . ?
C9 C8 C13 N6 179.6(2) . . . . ?
N5 C8 C13 C12 -178.8(2) . . . . ?
C9 C8 C13 C12 0.6(3) . . . . ?
C13 N6 C14 N5 0.7(3) . . . . ?
C8 N5 C14 N6 -0.6(3) . . . . ?
C4 N5 C14 N6 -173.9(2) . . . . ?
N5 C8 C9 C10 178.8(2) . . . . ?
C13 C8 C9 C10 -0.4(3) . . . . ?
C20 C19 C18 C17 -0.2(3) . . . . ?
C15 C16 C17 C18 -1.0(3) . . . . ?
C19 C18 C17 C16 2.0(4) . . . . ?
N6 C13 C12 C11 -178.6(2) . . . . ?
C8 C13 C12 C11 0.3(3) . . . . ?
C8 C9 C10 C11 -0.6(4) . . . . ?
C13 C12 C11 C10 -1.2(4) . . . . ?
C9 C10 C11 C12 1.4(4) . . . . ?
